data_7234241
loop_
_publ_author_name
'Cheng Chen'
'Xu-Hui Jin'
'Xue-Jun Zhou'
'Li-Xuan Cai'
'Ya-Jun Zhang'
'Jie Zhang'

_publ_section_title
;
 Photo-facilitated aggregation and correlated color temperature adjustment
 of single component organic solid state white-light emitting materials
;
_journal_name_full 'Journal of Materials Chemistry C'
_journal_page_first 4563
_journal_page_last 4569
_journal_paper_doi 10.1039/C4TC02771J
_journal_volume 3
_journal_year 2015
_chemical_formula_moiety 'C27 H26 Br Cl N4 O7'
_chemical_formula_sum 'C27 H26 Br Cl N4 O7'
_chemical_formula_weight 633.88
_space_group_IT_number 9
_space_group_name_Hall 'C -2yc'
_space_group_name_H-M_alt 'C 1 c 1'
_symmetry_cell_setting monoclinic
_symmetry_space_group_name_H-M 'C 1 c 1'
_atom_sites_solution_hydrogens geom
_atom_sites_solution_primary direct
_atom_sites_solution_secondary difmap
_cell_angle_alpha 90.00
_cell_angle_beta 96.340(9)
_cell_angle_gamma 90.00
_cell_formula_units_Z 4
_cell_length_a 16.215(7)
_cell_length_b 25.856(11)
_cell_length_c 7.236(3)
_cell_measurement_reflns_used 4711
_cell_measurement_temperature 293(2)
_cell_measurement_theta_max 27.4855
_cell_measurement_theta_min 2.5277
_cell_volume 3015(2)
_computing_cell_refinement 'CrystalClear (Rigaku Inc., 2007)'
_computing_data_collection 'CrystalClear (Rigaku Inc., 2007)'
_computing_data_reduction 'CrystalClear (Rigaku Inc., 2007)'
_computing_structure_refinement 'SHELXL-97 (Sheldrick, 1997)'
_computing_structure_solution 'SHELXS-97 (Sheldrick, 1990)'
_diffrn_ambient_temperature 293(2)
_diffrn_measured_fraction_theta_full 0.995
_diffrn_measured_fraction_theta_max 0.995
_diffrn_measurement_device_type Saturn724
_diffrn_measurement_method CCD_Profile_fitting
_diffrn_radiation_monochromator graphite
_diffrn_radiation_source 'fine-focus sealed tube'
_diffrn_radiation_type MoK\a
_diffrn_radiation_wavelength 0.71073
_diffrn_reflns_av_R_equivalents 0.0411
_diffrn_reflns_av_sigmaI/netI 0.0758
_diffrn_reflns_limit_h_max 20
_diffrn_reflns_limit_h_min -21
_diffrn_reflns_limit_k_max 33
_diffrn_reflns_limit_k_min -33
_diffrn_reflns_limit_l_max 9
_diffrn_reflns_limit_l_min -9
_diffrn_reflns_number 13117
_diffrn_reflns_theta_full 27.49
_diffrn_reflns_theta_max 27.49
_diffrn_reflns_theta_min 2.98
_diffrn_standards_decay_% <1.0
_exptl_absorpt_coefficient_mu 1.501
_exptl_absorpt_correction_T_max 1.0000
_exptl_absorpt_correction_T_min 0.6233
_exptl_absorpt_correction_type multi-scan
_exptl_crystal_colour yellowish
_exptl_crystal_density_diffrn 1.396
_exptl_crystal_density_method 'not measured'
_exptl_crystal_description needle
_exptl_crystal_F_000 1296
_exptl_crystal_size_max 0.3
_exptl_crystal_size_mid 0.15
_exptl_crystal_size_min 0.1
_refine_diff_density_max 0.754
_refine_diff_density_min -0.355
_refine_diff_density_rms 0.085
_refine_ls_abs_structure_details 'Flack H D (1983), Acta Cryst. A39, 876-881'
_refine_ls_abs_structure_Flack 0.761(18)
_refine_ls_extinction_method none
_refine_ls_goodness_of_fit_ref 0.940
_refine_ls_hydrogen_treatment mixed
_refine_ls_matrix_type full
_refine_ls_number_parameters 361
_refine_ls_number_reflns 5983
_refine_ls_number_restraints 2
_refine_ls_restrained_S_all 0.940
_refine_ls_R_factor_all 0.1115
_refine_ls_R_factor_gt 0.0864
_refine_ls_shift/su_max 0.000
_refine_ls_shift/su_mean 0.000
_refine_ls_structure_factor_coef Fsqd
_refine_ls_weighting_details 'calc w=1/[\s^2^(Fo^2^)+(0.1745P)^2^+0.0000P] where P=(Fo^2^+2Fc^2^)/3'
_refine_ls_weighting_scheme calc
_refine_ls_wR_factor_gt 0.2357
_refine_ls_wR_factor_ref 0.2637
_reflns_number_gt 3900
_reflns_number_total 5983
_reflns_threshold_expression >2sigma(I)
_cod_data_source_file J-Mater-Chem-C-2015-3-4563.cif
_cod_data_source_block 4
_cod_depositor_comments
;
The following automatic conversions were performed:

data item '_exptl_absorpt_correction_type' value 'Multi-scan' was
changed to 'multi-scan' in accordance with the built-in table derived
from the CIF Core dictionary named 'cif_core.dic' version 2.4.5 last
updated on 2014-11-21.

Automatic conversion script
Id: cif_fix_values 6909 2019-04-08 15:41:33Z antanas 
;
_cod_original_sg_symbol_H-M Cc
_cod_database_code 7234241

loop_
_symmetry_equiv_pos_as_xyz
'x, y, z'
'x, -y, z+1/2'
'x+1/2, y+1/2, z'
'x+1/2, -y+1/2, z+1/2'

loop_
_atom_site_label
_atom_site_type_symbol
_atom_site_fract_x
_atom_site_fract_y
_atom_site_fract_z
_atom_site_U_iso_or_equiv
_atom_site_adp_type
_atom_site_occupancy
_atom_site_symmetry_multiplicity
_atom_site_calc_flag
_atom_site_refinement_flags
_atom_site_disorder_assembly
_atom_site_disorder_group
Br1 Br 0.31963(7) 0.16708(4) 0.46940(12) 0.0841(4) Uani 1 1 d . . .
Cl1 Cl 0.6383(2) 0.1478(2) 0.1779(8) 0.153(2) Uani 1 1 d . . .
O1 O 0.5853(7) 0.1219(7) 0.058(3) 0.204(8) Uani 1 1 d . . .
O1W O 0.330(2) 0.5034(10) -0.372(3) 0.312(16) Uani 1 1 d . . .
O2W O 0.5729(9) 0.2065(4) -0.302(2) 0.156(5) Uani 1 1 d . . .
O2 O 0.6047(12) 0.1718(11) 0.317(3) 0.273(16) Uani 1 1 d . . .
O3 O 0.660(2) 0.1978(11) 0.103(5) 0.292(14) Uani 1 1 d . . .
O3W O 0.760(3) 0.0632(17) 0.717(5) 0.42(3) Uani 1 1 d . . .
O4 O 0.7054(7) 0.1200(7) 0.248(3) 0.239(10) Uani 1 1 d . . .
N1 N 0.4396(5) 0.3287(2) -0.1984(10) 0.0613(16) Uani 1 1 d . . .
N2 N 0.6929(3) 0.5431(2) 0.0606(7) 0.0428(11) Uani 1 1 d . . .
N3 N 0.5098(4) 0.6124(3) -0.1171(10) 0.0633(16) Uani 1 1 d . . .
N4 N 0.8337(4) 0.4407(2) 0.2245(9) 0.0563(14) Uani 1 1 d . . .
C1 C 0.3377(5) 0.2033(3) 0.2453(12) 0.0606(19) Uani 1 1 d . . .
C2 C 0.2921(6) 0.2472(4) 0.1967(15) 0.075(2) Uani 1 1 d . . .
H2 H 0.2524 0.2599 0.2726 0.090 Uiso 1 1 calc R . .
C3 C 0.3061(6) 0.2723(4) 0.0318(14) 0.074(2) Uani 1 1 d . . .
H3 H 0.2738 0.3016 -0.0089 0.089 Uiso 1 1 calc R . .
C4 C 0.3673(5) 0.2544(3) -0.0724(11) 0.0578(18) Uani 1 1 d . . .
C5 C 0.4112(6) 0.2100(3) -0.0182(14) 0.070(2) Uani 1 1 d . . .
H5 H 0.4508 0.1964 -0.0927 0.084 Uiso 1 1 calc R . .
C6 C 0.3968(6) 0.1852(4) 0.1464(17) 0.079(3) Uani 1 1 d . . .
H6 H 0.4286 0.1558 0.1882 0.095 Uiso 1 1 calc R . .
C7 C 0.3854(6) 0.2823(3) -0.2454(14) 0.072(2) Uani 1 1 d . . .
H7A H 0.3326 0.2935 -0.3159 0.086 Uiso 1 1 calc R . .
H7B H 0.4135 0.2584 -0.3252 0.086 Uiso 1 1 calc R . .
C8 C 0.4058(5) 0.3755(3) -0.1720(14) 0.067(2) Uani 1 1 d . . .
H8 H 0.3471 0.3793 -0.1884 0.081 Uiso 1 1 calc R . .
C9 C 0.4543(5) 0.4170(3) -0.1224(15) 0.070(2) Uani 1 1 d . . .
H9 H 0.4292 0.4496 -0.1055 0.084 Uiso 1 1 calc R . .
C10 C 0.5404(4) 0.4125(2) -0.0957(9) 0.0461(13) Uani 1 1 d . . .
C11 C 0.5729(4) 0.3642(3) -0.1254(11) 0.0549(16) Uani 1 1 d . . .
H11 H 0.6314 0.3598 -0.1096 0.066 Uiso 1 1 calc R . .
C12 C 0.5239(5) 0.3229(3) -0.1765(12) 0.0601(18) Uani 1 1 d . . .
H12 H 0.5480 0.2902 -0.1969 0.072 Uiso 1 1 calc R . .
C13 C 0.5921(4) 0.4584(2) -0.0402(9) 0.0445(13) Uani 1 1 d . . .
C14 C 0.5640(4) 0.5078(2) -0.0778(8) 0.0418(12) Uani 1 1 d . . .
H14 H 0.5096 0.5134 -0.1378 0.050 Uiso 1 1 calc R . .
C15 C 0.6159(4) 0.5497(2) -0.0272(9) 0.0440(13) Uani 1 1 d . . .
C16 C 0.7213(4) 0.4949(3) 0.0971(9) 0.0456(14) Uani 1 1 d . . .
C17 C 0.6728(4) 0.4518(2) 0.0471(9) 0.0439(13) Uani 1 1 d . . .
H17 H 0.6943 0.4181 0.0721 0.053 Uiso 1 1 calc R . .
C18 C 0.5901(4) 0.6033(2) -0.0767(9) 0.0458(13) Uani 1 1 d . . .
C19 C 0.6513(5) 0.6418(3) -0.0846(12) 0.0636(19) Uani 1 1 d . . .
H19 H 0.7088 0.6346 -0.0572 0.076 Uiso 1 1 calc R . .
C20 C 0.6221(6) 0.6911(3) -0.1354(15) 0.076(3) Uani 1 1 d . . .
H20 H 0.6600 0.7189 -0.1435 0.091 Uiso 1 1 calc R . .
C21 C 0.5390(7) 0.6993(3) -0.1732(14) 0.077(3) Uani 1 1 d . . .
H21 H 0.5188 0.7329 -0.2065 0.093 Uiso 1 1 calc R . .
C22 C 0.4847(8) 0.6591(4) -0.1632(18) 0.083(3) Uani 1 1 d . . .
H22 H 0.4269 0.6655 -0.1908 0.099 Uiso 1 1 calc R . .
C23 C 0.8055(4) 0.4894(2) 0.1933(9) 0.0427(13) Uani 1 1 d . . .
C24 C 0.8530(5) 0.5329(3) 0.2443(11) 0.0554(16) Uani 1 1 d . . .
H24 H 0.8317 0.5667 0.2202 0.066 Uiso 1 1 calc R . .
C25 C 0.9337(5) 0.5251(4) 0.3330(12) 0.066(2) Uani 1 1 d . . .
H25 H 0.9680 0.5537 0.3716 0.079 Uiso 1 1 calc R . .
C26 C 0.9617(5) 0.4758(4) 0.3627(15) 0.071(2) Uani 1 1 d . . .
H26 H 1.0162 0.4697 0.4215 0.086 Uiso 1 1 calc R . .
C27 C 0.9122(5) 0.4359(3) 0.3086(14) 0.069(2) Uani 1 1 d . . .
H27 H 0.9335 0.4020 0.3306 0.083 Uiso 1 1 calc R . .

loop_
_atom_site_aniso_label
_atom_site_aniso_U_11
_atom_site_aniso_U_22
_atom_site_aniso_U_33
_atom_site_aniso_U_23
_atom_site_aniso_U_13
_atom_site_aniso_U_12
Br1 0.1007(7) 0.0755(6) 0.0748(5) 0.0088(5) 0.0041(4) -0.0338(5)
Cl1 0.087(2) 0.144(4) 0.214(5) -0.097(4) -0.045(3) 0.027(2)
O1 0.119(8) 0.204(14) 0.275(19) -0.142(14) -0.043(10) -0.025(9)
O1W 0.52(4) 0.26(2) 0.154(17) 0.084(16) 0.02(3) -0.03(3)
O2W 0.210(12) 0.100(7) 0.169(11) 0.009(7) 0.074(9) 0.032(8)
O2 0.179(14) 0.45(4) 0.187(18) -0.16(2) -0.003(13) 0.127(18)
O3 0.38(4) 0.22(2) 0.28(3) -0.05(2) 0.01(3) -0.06(3)
O3W 0.51(5) 0.51(6) 0.30(4) 0.22(4) 0.25(4) 0.29(5)
O4 0.108(8) 0.213(15) 0.37(3) -0.064(17) -0.075(12) 0.073(9)
N1 0.073(4) 0.050(3) 0.059(4) 0.000(3) -0.003(3) -0.016(3)
N2 0.050(3) 0.041(3) 0.036(3) -0.004(2) 0.001(2) 0.000(2)
N3 0.061(4) 0.059(4) 0.068(4) 0.003(3) -0.001(3) 0.009(3)
N4 0.061(3) 0.048(3) 0.059(4) -0.001(3) -0.002(3) 0.005(2)
C1 0.060(4) 0.052(4) 0.068(5) 0.003(3) -0.003(4) -0.022(3)
C2 0.069(5) 0.061(5) 0.094(7) -0.004(4) 0.004(5) -0.011(4)
C3 0.067(5) 0.068(5) 0.085(6) 0.011(4) 0.000(4) -0.004(4)
C4 0.065(4) 0.043(3) 0.063(4) -0.007(3) -0.006(4) -0.017(3)
C5 0.073(5) 0.052(4) 0.086(6) -0.003(4) 0.016(4) -0.011(4)
C6 0.074(5) 0.050(4) 0.111(8) 0.007(5) 0.001(5) -0.014(4)
C7 0.079(5) 0.054(4) 0.078(6) -0.002(4) -0.007(4) -0.026(4)
C8 0.044(4) 0.061(5) 0.094(6) -0.002(4) -0.007(4) -0.016(3)
C9 0.056(4) 0.051(4) 0.101(7) -0.004(4) 0.003(4) -0.006(3)
C10 0.056(3) 0.041(3) 0.042(3) 0.001(2) 0.008(3) -0.008(2)
C11 0.050(4) 0.050(4) 0.065(4) 0.002(3) 0.005(3) -0.007(3)
C12 0.075(5) 0.043(4) 0.061(4) -0.001(3) 0.002(4) -0.011(3)
C13 0.050(3) 0.045(3) 0.039(3) -0.002(2) 0.010(3) -0.001(2)
C14 0.051(3) 0.040(3) 0.034(3) 0.001(2) 0.003(2) -0.003(2)
C15 0.059(4) 0.038(3) 0.035(3) -0.002(2) 0.005(3) 0.007(2)
C16 0.045(3) 0.048(3) 0.045(3) -0.001(3) 0.009(3) -0.003(2)
C17 0.050(3) 0.039(3) 0.042(3) -0.001(2) 0.003(3) 0.002(2)
C18 0.056(3) 0.043(3) 0.037(3) -0.003(2) 0.000(3) 0.002(3)
C19 0.071(5) 0.051(4) 0.067(5) 0.001(3) -0.004(4) -0.008(3)
C20 0.093(6) 0.043(4) 0.086(6) 0.009(4) -0.016(5) -0.014(4)
C21 0.119(8) 0.045(4) 0.065(5) 0.003(3) -0.003(5) 0.010(4)
C22 0.095(6) 0.055(5) 0.092(7) 0.007(4) -0.019(6) 0.020(4)
C23 0.044(3) 0.047(3) 0.038(3) 0.000(2) 0.006(2) 0.005(2)
C24 0.057(4) 0.051(4) 0.058(4) -0.006(3) 0.006(3) -0.005(3)
C25 0.056(4) 0.080(6) 0.059(5) 0.000(4) -0.001(4) -0.005(4)
C26 0.055(4) 0.083(6) 0.074(6) 0.003(4) -0.005(4) 0.009(4)
C27 0.059(4) 0.061(4) 0.084(6) 0.024(4) -0.003(4) 0.013(4)

loop_
_atom_type_symbol
_atom_type_description
_atom_type_scat_dispersion_real
_atom_type_scat_dispersion_imag
_atom_type_scat_source
C C 0.0033 0.0016 'International Tables Vol C Tables 4.2.6.8 and 6.1.1.4'
H H 0.0000 0.0000 'International Tables Vol C Tables 4.2.6.8 and 6.1.1.4'
N N 0.0061 0.0033 'International Tables Vol C Tables 4.2.6.8 and 6.1.1.4'
O O 0.0106 0.0060 'International Tables Vol C Tables 4.2.6.8 and 6.1.1.4'
Cl Cl 0.1484 0.1585 'International Tables Vol C Tables 4.2.6.8 and 6.1.1.4'
Br Br -0.2901 2.4595 'International Tables Vol C Tables 4.2.6.8 and 6.1.1.4'

loop_
_geom_angle_atom_site_label_1
_geom_angle_atom_site_label_2
_geom_angle_atom_site_label_3
_geom_angle
_geom_angle_site_symmetry_1
_geom_angle_site_symmetry_3
O1 Cl1 O2 115.7(12) . .
O1 Cl1 O4 114.2(11) . .
O2 Cl1 O4 109.8(14) . .
O1 Cl1 O3 111.6(17) . .
O2 Cl1 O3 90.1(19) . .
O4 Cl1 O3 113.2(18) . .
C8 N1 C12 120.0(6) . .
C8 N1 C7 120.6(7) . .
C12 N1 C7 119.3(7) . .
C16 N2 C15 119.3(5) . .
C22 N3 C18 119.4(9) . .
C23 N4 C27 116.3(6) . .
C6 C1 C2 123.0(9) . .
C6 C1 Br1 117.7(7) . .
C2 C1 Br1 119.3(7) . .
C1 C2 C3 117.9(9) . .
C1 C2 H2 121.1 . .
C3 C2 H2 121.1 . .
C4 C3 C2 120.1(9) . .
C4 C3 H3 120.0 . .
C2 C3 H3 120.0 . .
C5 C4 C3 119.8(8) . .
C5 C4 C7 119.5(8) . .
C3 C4 C7 120.7(8) . .
C4 C5 C6 119.6(9) . .
C4 C5 H5 120.2 . .
C6 C5 H5 120.2 . .
C1 C6 C5 119.5(9) . .
C1 C6 H6 120.3 . .
C5 C6 H6 120.3 . .
C4 C7 N1 110.9(7) . .
C4 C7 H7A 109.4 . .
N1 C7 H7A 109.4 . .
C4 C7 H7B 109.4 . .
N1 C7 H7B 109.4 . .
H7A C7 H7B 108.0 . .
N1 C8 C9 120.9(7) . .
N1 C8 H8 119.5 . .
C9 C8 H8 119.5 . .
C8 C9 C10 120.9(8) . .
C8 C9 H9 119.6 . .
C10 C9 H9 119.6 . .
C11 C10 C9 116.6(6) . .
C11 C10 C13 123.5(6) . .
C9 C10 C13 120.0(6) . .
C12 C11 C10 122.2(7) . .
C12 C11 H11 118.9 . .
C10 C11 H11 118.9 . .
C11 C12 N1 119.4(7) . .
C11 C12 H12 120.3 . .
N1 C12 H12 120.3 . .
C14 C13 C17 118.4(6) . .
C14 C13 C10 121.7(6) . .
C17 C13 C10 119.9(6) . .
C13 C14 C15 119.5(6) . .
C13 C14 H14 120.2 . .
C15 C14 H14 120.2 . .
N2 C15 C14 121.7(6) . .
N2 C15 C18 117.0(6) . .
C14 C15 C18 121.1(6) . .
N2 C16 C17 121.3(6) . .
N2 C16 C23 117.7(6) . .
C17 C16 C23 121.0(6) . .
C16 C17 C13 119.7(6) . .
C16 C17 H17 120.2 . .
C13 C17 H17 120.2 . .
N3 C18 C19 123.1(7) . .
N3 C18 C15 117.6(6) . .
C19 C18 C15 119.2(6) . .
C20 C19 C18 115.7(7) . .
C20 C19 H19 122.1 . .
C18 C19 H19 122.1 . .
C21 C20 C19 119.7(8) . .
C21 C20 H20 120.2 . .
C19 C20 H20 120.2 . .
C20 C21 C22 120.0(8) . .
C20 C21 H21 120.0 . .
C22 C21 H21 120.0 . .
N3 C22 C21 122.1(11) . .
N3 C22 H22 119.0 . .
C21 C22 H22 119.0 . .
N4 C23 C24 122.9(6) . .
N4 C23 C16 116.7(6) . .
C24 C23 C16 120.3(6) . .
C23 C24 C25 117.7(7) . .
C23 C24 H24 121.1 . .
C25 C24 H24 121.1 . .
C26 C25 C24 118.9(8) . .
C26 C25 H25 120.5 . .
C24 C25 H25 120.5 . .
C27 C26 C25 119.7(8) . .
C27 C26 H26 120.2 . .
C25 C26 H26 120.2 . .
C26 C27 N4 124.5(8) . .
C26 C27 H27 117.7 . .
N4 C27 H27 117.7 . .

loop_
_geom_bond_atom_site_label_1
_geom_bond_atom_site_label_2
_geom_bond_distance
_geom_bond_site_symmetry_2
Br1 C1 1.923(8) .
Cl1 O1 1.333(10) .
Cl1 O2 1.345(16) .
Cl1 O4 1.356(13) .
Cl1 O3 1.46(3) .
N1 C8 1.350(11) .
N1 C12 1.367(12) .
N1 C7 1.505(9) .
N2 C16 1.343(9) .
N2 C15 1.347(9) .
N3 C22 1.307(12) .
N3 C18 1.324(9) .
N4 C23 1.350(9) .
N4 C27 1.354(11) .
C1 C6 1.343(14) .
C1 C2 1.378(12) .
C2 C3 1.399(14) .
C2 H2 0.9500 .
C3 C4 1.390(13) .
C3 H3 0.9500 .
C4 C5 1.387(12) .
C4 C7 1.501(12) .
C5 C6 1.394(14) .
C5 H5 0.9500 .
C6 H6 0.9500 .
C7 H7A 0.9900 .
C7 H7B 0.9900 .
C8 C9 1.356(11) .
C8 H8 0.9500 .
C9 C10 1.394(10) .
C9 H9 0.9500 .
C10 C11 1.382(10) .
C10 C13 1.482(9) .
C11 C12 1.358(10) .
C11 H11 0.9500 .
C12 H12 0.9500 .
C13 C14 1.374(9) .
C13 C17 1.399(9) .
C14 C15 1.395(9) .
C14 H14 0.9500 .
C15 C18 1.482(9) .
C16 C17 1.388(9) .
C16 C23 1.470(9) .
C17 H17 0.9500 .
C18 C19 1.411(10) .
C19 C20 1.396(12) .
C19 H19 0.9500 .
C20 C21 1.361(15) .
C20 H20 0.9500 .
C21 C22 1.369(17) .
C21 H21 0.9500 .
C22 H22 0.9500 .
C23 C24 1.390(10) .
C24 C25 1.407(11) .
C24 H24 0.9500 .
C25 C26 1.363(14) .
C25 H25 0.9500 .
C26 C27 1.338(14) .
C26 H26 0.9500 .
C27 H27 0.9500 .
